data_4346243
loop_
_publ_author_name
'Corum, Katie W.'
'Fairley, Melissa'
'Unruh, Daniel K.'
'Payne, Maurice K.'
'Forbes, Tori Z.'
'Mason, Sara E.'

_publ_section_title
;
 Characterization of Phosphate and Arsenate Adsorption onto Keggin-Type
 Al30 Cations by Experimental and Theoretical Methods.
;
_journal_issue 17
_journal_name_full 'Inorganic chemistry'
_journal_page_first 8367
_journal_page_last 8374
_journal_paper_doi 10.1021/acs.inorgchem.5b01039
_journal_volume 54
_journal_year 2015
_chemical_formula_sum 'C68 H54 Al30 Cl2 O128 P2 S12'
_chemical_formula_weight 4246.19
_space_group_IT_number 2
_space_group_name_Hall '-P 1'
_space_group_name_H-M_alt 'P -1'
_symmetry_cell_setting triclinic
_symmetry_space_group_name_Hall '-P 1'
_symmetry_space_group_name_H-M 'P -1'
_atom_sites_solution_hydrogens geom
_atom_sites_solution_primary direct
_atom_sites_solution_secondary difmap
_audit_creation_date 2013-02-06T12:08:51-00:00
_audit_creation_method 'WinGX routine CIF_UPDATE'
_cell_angle_alpha 87.323(4)
_cell_angle_beta 73.148(3)
_cell_angle_gamma 73.918(3)
_cell_formula_units_Z 1
_cell_length_a 16.249(3)
_cell_length_b 20.213(3)
_cell_length_c 20.859(3)
_cell_measurement_reflns_used 9867
_cell_measurement_temperature 100(2)
_cell_measurement_theta_max 25.96
_cell_measurement_theta_min 2.16
_cell_volume 6296.0(18)
_computing_cell_refinement 'APEX2 (Bruker AXS, 2006)'
_computing_data_collection 'Collect (Nonius BV, 1997-2000)'
_computing_data_reduction 'APEX2 (Bruker AXS, 2006)'
_computing_molecular_graphics 'CrystalMaker v2.5.0'
_computing_structure_refinement 'SHELXL-97 (Sheldrick, 2008)'
_computing_structure_solution 'SHELXS-97 (Sheldrick, 2008)'
_diffrn_ambient_temperature 100(2)
_diffrn_measured_fraction_theta_full 0.992
_diffrn_measured_fraction_theta_max 0.992
_diffrn_measurement_device_type KappaCCD
_diffrn_measurement_method 'CCD phi and omega scans'
_diffrn_radiation_monochromator graphite
_diffrn_radiation_type MoK\a
_diffrn_radiation_wavelength 0.71073
_diffrn_reflns_av_R_equivalents 0.0508
_diffrn_reflns_av_unetI/netI 0.0502
_diffrn_reflns_limit_h_max 19
_diffrn_reflns_limit_h_min -19
_diffrn_reflns_limit_k_max 24
_diffrn_reflns_limit_k_min -24
_diffrn_reflns_limit_l_max 25
_diffrn_reflns_limit_l_min -25
_diffrn_reflns_number 104408
_diffrn_reflns_theta_full 26.03
_diffrn_reflns_theta_max 26.03
_diffrn_reflns_theta_min 1.36
_exptl_absorpt_coefficient_mu 0.324
_exptl_absorpt_correction_T_max 0.964
_exptl_absorpt_correction_T_min 0.921
_exptl_absorpt_correction_type multi-scan
_exptl_absorpt_process_details SADABS
_exptl_crystal_colour colorless
_exptl_crystal_density_diffrn 1.12
_exptl_crystal_density_method 'not measured'
_exptl_crystal_description blocky
_exptl_crystal_F_000 2132
_exptl_crystal_size_max 0.21
_exptl_crystal_size_mid 0.17
_exptl_crystal_size_min 0.15
_refine_diff_density_max 1.700
_refine_diff_density_min -1.275
_refine_diff_density_rms 0.129
_refine_ls_extinction_method none
_refine_ls_goodness_of_fit_ref 1.106
_refine_ls_hydrogen_treatment constr
_refine_ls_matrix_type full
_refine_ls_number_parameters 1136
_refine_ls_number_reflns 24607
_refine_ls_number_restraints 292
_refine_ls_restrained_S_all 1.101
_refine_ls_R_factor_all 0.0886
_refine_ls_R_factor_gt 0.0724
_refine_ls_shift/su_max 0.001
_refine_ls_shift/su_mean 0
_refine_ls_structure_factor_coef Fsqd
_refine_ls_weighting_details 'calc w=1/[\s^2^(Fo^2^)+(0.1507P)^2^+0.0000P] where P=(Fo^2^+2Fc^2^)/3'
_refine_ls_weighting_scheme calc
_refine_ls_wR_factor_gt 0.2123
_refine_ls_wR_factor_ref 0.2258
_reflns_number_gt 18223
_reflns_number_total 24607
_reflns_threshold_expression >2sigma(I)
_cod_data_source_file ic5b01039_si_002.cif
_cod_data_source_block squeeze_p-1
_cod_depositor_comments
;
The following automatic conversions were performed:

data item '_symmetry_cell_setting' value 'Triclinic' was changed to
'triclinic' in accordance with the
/home/saulius/struct/COD-crude-data/automatic-downloads/DataCite-retrospective/ACS/depositions/lib/dictionaries/cif_core.dic
dictionary named 'cif_core.dic' version 2.4.2 last updated on
2011-04-26.

Automatic conversion script
Id: cif_fix_values 6909 2019-04-08 15:41:33Z antanas 
;
_cod_original_sg_symbol_H-M P-1
_cod_database_code 4346243

loop_
_symmetry_equiv_pos_as_xyz
'x, y, z'
'-x, -y, -z'

loop_
_atom_site_label
_atom_site_type_symbol
_atom_site_fract_x
_atom_site_fract_y
_atom_site_fract_z
_atom_site_U_iso_or_equiv
_atom_site_adp_type
_atom_site_occupancy
_atom_site_symmetry_multiplicity
_atom_site_calc_flag
_atom_site_refinement_flags
_atom_site_disorder_assembly
_atom_site_disorder_group
Al1 Al 0.09933(6) 0.02282(5) 1.21129(5) 0.0135(2) Uani 1 1 d . . .
Al2 Al 0.05717(6) -0.00740(5) 1.35238(5) 0.0128(2) Uani 1 1 d . . .
Al3 Al 0.24359(6) -0.03992(5) 1.27112(5) 0.0143(2) Uani 1 1 d . . .
Al4 Al -0.02793(6) -0.11685(5) 1.39106(5) 0.0123(2) Uani 1 1 d . . .
Al5 Al 0.07203(7) -0.25943(5) 1.34957(5) 0.0149(2) Uani 1 1 d . . .
Al6 Al -0.06021(7) -0.18486(5) 1.28458(5) 0.0143(2) Uani 1 1 d . . .
Al7 Al 0.15830(6) -0.09637(5) 1.08198(5) 0.0143(2) Uani 1 1 d . . .
Al8 Al 0.25578(7) -0.29167(6) 1.26684(5) 0.0180(2) Uani 1 1 d . . .
Al9 Al 0.34321(7) -0.18130(6) 1.22872(5) 0.0172(2) Uani 1 1 d . . .
Al10 Al 0.01611(7) -0.10999(5) 1.02121(5) 0.0154(2) Uani 1 1 d . . .
Al11 Al 0.12404(6) -0.13916(5) 1.23979(5) 0.0120(2) Uani 1 1 d . . .
Al12 Al -0.03090(6) -0.06374(5) 1.16616(5) 0.0129(2) Uani 1 1 d . . .
Al13 Al 0.07175(7) -0.20973(5) 1.12212(5) 0.0164(2) Uani 1 1 d . . .
Al14 Al 0.28726(7) -0.24396(6) 1.13078(5) 0.0183(2) Uani 1 1 d . . .
Al15 Al 0.16863(7) -0.02914(6) 0.92468(5) 0.0160(2) Uani 1 1 d . . .
O1 O 0.26120(15) -0.16064(13) 1.08762(12) 0.0177(5) Uani 1 1 d . . .
O2 O 0.27999(15) -0.12622(12) 1.30504(12) 0.0162(5) Uani 1 1 d . . .
O3 O 0.16434(15) -0.02462(12) 1.12910(11) 0.0142(5) Uani 1 1 d . . .
O4 O -0.08785(15) -0.10194(12) 1.24162(11) 0.0140(5) Uani 1 1 d . . .
O5 O -0.00433(15) 0.00430(12) 1.20384(11) 0.0136(5) Uani 1 1 d . . .
O6 O 0.16698(15) 0.00218(12) 1.35209(11) 0.0154(5) Uani 1 1 d . . .
O7 O -0.04797(14) -0.02977(12) 1.35855(11) 0.0134(5) Uani 1 1 d . . .
O8 O 0.04302(14) -0.16865(12) 1.30339(11) 0.0125(5) Uani 1 1 d . . .
O9 O 0.00750(16) -0.23342(12) 1.20317(11) 0.0164(5) Uani 1 1 d . . .
O10 O 0.12936(14) -0.05759(12) 1.26357(11) 0.0130(5) Uani 1 1 d . . .
O11 O 0.08069(15) -0.07829(12) 0.94436(11) 0.0146(5) Uani 1 1 d . . .
O12 O 0.08654(14) -0.12973(12) 1.16490(11) 0.0127(5) Uani 1 1 d . . .
O13 O 0.35135(16) -0.26263(13) 1.27410(12) 0.0207(5) Uani 1 1 d . . .
O14 O 0.00819(15) -0.20234(12) 1.42438(11) 0.0152(5) Uani 1 1 d . . .
O15 O 0.32124(15) -0.09373(12) 1.19621(11) 0.0167(5) Uani 1 1 d . . .
O16 O 0.18268(16) -0.26246(12) 1.12277(12) 0.0179(5) Uani 1 1 d . . .
O17 O 0.23029(15) -0.20143(12) 1.22034(11) 0.0147(5) Uani 1 1 d . . .
O18 O 0.06413(15) -0.08586(12) 1.40264(11) 0.0145(5) Uani 1 1 d . . .
O19 O 0.20680(16) 0.03384(12) 1.21992(12) 0.0176(5) Uani 1 1 d . . .
O20 O 0.09232(15) 0.04966(13) 0.97808(11) 0.0163(5) Uani 1 1 d . . .
O21 O -0.12112(15) -0.13432(12) 1.36642(11) 0.0147(5) Uani 1 1 d . . .
O22 O 0.18449(15) -0.25667(13) 1.35257(12) 0.0183(5) Uani 1 1 d . . .
O23 O 0.33709(17) -0.00802(14) 1.28576(13) 0.0240(6) Uani 1 1 d . . .
O24 O -0.10505(15) -0.08524(13) 1.48252(11) 0.0179(5) Uani 1 1 d . . .
O25 O 0.03416(15) 0.06394(12) 1.29584(11) 0.0141(5) Uani 1 1 d . . .
O26 O -0.00228(16) 0.05533(13) 1.43058(12) 0.0193(5) Uani 1 1 d . . .
O27 O -0.16689(16) -0.20618(13) 1.28059(13) 0.0215(5) Uani 1 1 d . . .
O28 O 0.07402(16) 0.11016(13) 1.16910(12) 0.0205(5) Uani 1 1 d . . .
O29 O 0.00516(17) -0.18557(14) 0.98338(12) 0.0232(6) Uani 1 1 d . A .
O30 O 0.38738(16) -0.22253(13) 1.14313(12) 0.0224(6) Uani 1 1 d . . .
O31 O 0.14693(16) -0.30673(13) 1.27065(12) 0.0204(5) Uani 1 1 d . . .
O32 O -0.03042(16) -0.26691(12) 1.33044(12) 0.0178(5) Uani 1 1 d . . .
O33 O 0.26392(17) 0.01584(15) 0.90112(12) 0.0246(6) Uani 1 1 d . . .
O34 O 0.35926(19) -0.29235(15) 1.04710(14) 0.0319(7) Uani 1 1 d . . .
O35 O 0.30815(17) -0.32547(13) 1.17893(12) 0.0221(5) Uani 1 1 d . . .
O36 O 0.13570(15) 0.00710(12) 0.84767(11) 0.0150(5) Uani 1 1 d . . .
O37 O 0.03833(14) -0.04626(12) 1.07706(11) 0.0145(5) Uani 1 1 d . . .
O38 O 0.12427(16) -0.16456(12) 1.04223(11) 0.0167(5) Uani 1 1 d . . .
O39 O -0.03213(15) -0.13842(12) 1.11214(11) 0.0151(5) Uani 1 1 d . . .
O40 O 0.20959(15) -0.06661(13) 0.99781(11) 0.0178(5) Uani 1 1 d . . .
O41 O 0.07629(17) -0.34114(13) 1.40158(13) 0.0244(6) Uani 1 1 d . . .
O42 O 0.25314(16) -0.10734(14) 0.87205(12) 0.0237(6) Uani 1 1 d . . .
O43 O 0.45972(17) -0.18044(14) 1.23198(14) 0.0272(6) Uani 1 1 d . . .
O44 O 0.30157(18) -0.38172(14) 1.29875(14) 0.0302(6) Uani 1 1 d . . .
O45 O 0.04947(17) -0.27011(13) 1.06932(12) 0.0226(6) Uani 1 1 d . A .
P1 P 0.01321(13) -0.25747(7) 1.00910(8) 0.0591(5) Uani 1 1 d . . .
O46A O -0.0905(5) -0.2569(4) 1.0353(3) 0.0425(18) Uani 0.598(9) 1 d P A 1
C1A C 0.1667(7) -0.3197(6) 0.9233(5) 0.049(3) Uani 0.598(9) 1 d PU A 1
H1A1 H 0.1917 -0.3263 0.9614 0.074 Uiso 0.598(9) 1 calc PR A 1
H1A2 H 0.1709 -0.2755 0.9034 0.074 Uiso 0.598(9) 1 calc PR A 1
H1A3 H 0.2004 -0.3572 0.8897 0.074 Uiso 0.598(9) 1 calc PR A 1
C2A C 0.0669(6) -0.3202(4) 0.9479(4) 0.038(2) Uani 0.598(9) 1 d PU A 1
C3A C 0.0313(7) -0.3106(5) 0.8894(4) 0.050(2) Uani 0.598(9) 1 d PU A 1
H3A1 H -0.0317 -0.3106 0.9039 0.075 Uiso 0.598(9) 1 calc PR A 1
H3A2 H 0.0656 -0.3483 0.8562 0.075 Uiso 0.598(9) 1 calc PR A 1
H3A3 H 0.0364 -0.2666 0.8693 0.075 Uiso 0.598(9) 1 calc PR A 1
C4A C 0.0693(11) -0.3909(5) 0.9795(5) 0.071(4) Uani 0.598(9) 1 d PU A 1
H4A1 H 0.0948 -0.3944 1.0172 0.107 Uiso 0.598(9) 1 calc PR A 1
H4A2 H 0.1063 -0.4275 0.9459 0.107 Uiso 0.598(9) 1 calc PR A 1
H4A3 H 0.0084 -0.3957 0.9957 0.107 Uiso 0.598(9) 1 calc PR A 1
O46B O 0.1313(7) -0.2960(6) 0.9437(5) 0.050(3) Uani 0.402(9) 1 d P A 2
C1B C -0.1199(12) -0.2782(14) 1.0502(12) 0.092(7) Uani 0.402(9) 1 d PU A 2
H1B1 H -0.1011 -0.2844 1.0912 0.138 Uiso 0.402(9) 1 calc PR A 2
H1B2 H -0.163 -0.3045 1.0524 0.138 Uiso 0.402(9) 1 calc PR A 2
H1B3 H -0.1479 -0.2293 1.0459 0.138 Uiso 0.402(9) 1 calc PR A 2
C2B C -0.0372(9) -0.3044(6) 0.9887(7) 0.048(3) Uani 0.402(9) 1 d PU A 2
C3B C -0.0463(17) -0.3004(11) 0.9181(10) 0.093(6) Uani 0.402(9) 1 d PU A 2
H3B1 H 0.0132 -0.3157 0.8857 0.14 Uiso 0.402(9) 1 calc PR A 2
H3B2 H -0.0751 -0.2527 0.9097 0.14 Uiso 0.402(9) 1 calc PR A 2
H3B3 H -0.0827 -0.3302 0.9133 0.14 Uiso 0.402(9) 1 calc PR A 2
C4B C -0.006(2) -0.3882(9) 1.0000(12) 0.112(9) Uani 0.402(9) 1 d PU A 2
H4B1 H 0.0482 -0.4098 0.9644 0.168 Uiso 0.402(9) 1 calc PR A 2
H4B2 H -0.0542 -0.4083 0.9985 0.168 Uiso 0.402(9) 1 calc PR A 2
H4B3 H 0.0054 -0.3961 1.0436 0.168 Uiso 0.402(9) 1 calc PR A 2
Cl1 Cl 0.63276(10) 0.03822(11) 0.95371(7) 0.0761(6) Uani 1 1 d . . .
S1 S 0.65902(6) -0.03483(5) 0.29750(4) 0.0188(2) Uani 1 1 d . . .
O47 O 0.73885(16) -0.01047(14) 0.28160(12) 0.0224(6) Uani 1 1 d . . .
O48 O 0.68133(17) -0.10920(14) 0.28619(13) 0.0260(6) Uani 1 1 d . . .
O49 O 0.59433(17) 0.00164(14) 0.26380(13) 0.0266(6) Uani 1 1 d . . .
C5 C 0.5157(2) -0.00104(17) 0.40809(17) 0.0156(7) Uani 1 1 d U . .
H5 H 0.4807 0.0064 0.3776 0.019 Uiso 1 1 calc R . .
C6 C 0.6609(2) -0.03022(18) 0.42888(17) 0.0178(7) Uani 1 1 d U . .
H6 H 0.7242 -0.0424 0.4118 0.021 Uiso 1 1 calc R . .
C7 C 0.6071(2) -0.01863(17) 0.38420(17) 0.0154(7) Uani 1 1 d U . .
C8 C 0.6216(2) -0.02386(18) 0.49511(17) 0.0182(7) Uani 1 1 d U . .
H8 H 0.658 -0.0314 0.5246 0.022 Uiso 1 1 calc R . .
C9 C 0.4734(2) 0.00608(17) 0.47734(17) 0.0148(7) Uani 1 1 d U . .
S2 S 0.23637(6) 0.22305(5) 0.48882(5) 0.0218(2) Uani 1 1 d . . .
O50 O 0.79096(17) 0.04198(13) 0.52908(13) 0.0231(6) Uani 1 1 d . . .
O51 O 0.18947(17) 0.23548(14) 0.55918(14) 0.0277(6) Uani 1 1 d . . .
O52 O 0.21820(19) 0.28365(17) 0.44913(17) 0.0433(8) Uani 1 1 d . . .
S3 S 0.76958(5) 0.11416(5) 0.51003(4) 0.01726(19) Uani 1 1 d . . .
O53 O 0.78138(16) 0.15846(13) 0.55840(12) 0.0207(5) Uani 1 1 d . . .
O54 O 0.22182(18) 0.16378(15) 0.46100(14) 0.0304(6) Uani 1 1 d . . .
O55 O 0.81953(16) 0.12379(15) 0.44136(13) 0.0254(6) Uani 1 1 d . . .
C10 C 0.5046(2) 0.15717(19) 0.58735(17) 0.0197(7) Uani 1 1 d U . .
H10 H 0.4633 0.1597 0.6307 0.024 Uiso 1 1 calc R . .
C11 C 0.4728(2) 0.17123(18) 0.53059(17) 0.0169(7) Uani 1 1 d U . .
C12 C 0.5343(2) 0.16673(18) 0.46641(17) 0.0175(7) Uani 1 1 d U . .
C13 C 0.5015(2) 0.1801(2) 0.40996(17) 0.0225(8) Uani 1 1 d U . .
H13 H 0.5424 0.1766 0.3664 0.027 Uiso 1 1 calc R . .
C14 C 0.4121(2) 0.1978(2) 0.41713(18) 0.0245(8) Uani 1 1 d U . .
H14 H 0.3909 0.2073 0.3788 0.029 Uiso 1 1 calc R . .
C15 C 0.3794(2) 0.18924(18) 0.53718(17) 0.0177(7) Uani 1 1 d U . .
H15 H 0.3373 0.1921 0.5802 0.021 Uiso 1 1 calc R . .
C16 C 0.3510(2) 0.20225(18) 0.48144(17) 0.0169(7) Uani 1 1 d U . .
C17 C 0.6267(2) 0.14979(18) 0.45974(17) 0.0171(7) Uani 1 1 d U . .
H17 H 0.6686 0.1472 0.4167 0.021 Uiso 1 1 calc R . .
C18 C 0.6556(2) 0.13714(17) 0.51598(17) 0.0150(7) Uani 1 1 d U . .
C19 C 0.5950(2) 0.1398(2) 0.58048(18) 0.0211(8) Uani 1 1 d U . .
H19 H 0.6163 0.1298 0.6187 0.025 Uiso 1 1 calc R . .
S4 S 0.42629(7) 0.33841(6) 0.69085(6) 0.0384(3) Uani 1 1 d . . .
O56 O 0.3371(2) 0.38324(19) 0.70493(18) 0.0499(9) Uani 1 1 d . . .
O57 O 0.4248(2) 0.26915(18) 0.71003(18) 0.0495(9) Uani 1 1 d . . .
O58 O 0.4850(2) 0.36263(19) 0.72154(18) 0.0500(9) Uani 1 1 d . . .
S5 S 0.71859(15) 0.31576(13) 0.27958(10) 0.0912(7) Uani 1 1 d . . .
O59 O 0.6660(5) 0.2885(4) 0.2506(3) 0.138(3) Uani 1 1 d . . .
O60 O 0.8086(7) 0.2663(7) 0.2646(5) 0.243(6) Uani 1 1 d . . .
O61A O 0.6987(7) 0.3916(5) 0.2601(5) 0.057(4) Uiso 0.422(13) 1 d P . .
O61B O 0.7779(10) 0.3685(7) 0.2657(7) 0.137(6) Uiso 0.578(13) 1 d P . .
C20 C 0.5646(3) 0.3240(3) 0.5772(3) 0.0454(11) Uani 1 1 d U . .
H20 H 0.6016 0.3184 0.6061 0.054 Uiso 1 1 calc R . .
C21 C 0.4725(3) 0.3367(2) 0.6046(2) 0.0385(10) Uani 1 1 d U . .
C22 C 0.4170(3) 0.3462(2) 0.5626(3) 0.0421(11) Uani 1 1 d U . .
H22 H 0.354 0.3556 0.5814 0.051 Uiso 1 1 calc R . .
C23 C 0.5446(4) 0.3289(2) 0.4654(3) 0.0460(11) Uani 1 1 d U . .
C24 C 0.6043(3) 0.3191(2) 0.5067(3) 0.0426(11) Uani 1 1 d U . .
C25 C 0.4533(3) 0.3421(2) 0.4946(3) 0.0452(11) Uani 1 1 d U . .
H25 H 0.415 0.3484 0.4667 0.054 Uiso 1 1 calc R . .
C26 C 0.6929(4) 0.3078(3) 0.4788(3) 0.0509(12) Uani 1 1 d U . .
H26 H 0.7313 0.302 0.5067 0.061 Uiso 1 1 calc R . .
C27 C 0.5825(4) 0.3256(3) 0.3951(3) 0.0525(13) Uani 1 1 d U . .
H27 H 0.5453 0.3322 0.3663 0.063 Uiso 1 1 calc R . .
C28 C 0.6726(5) 0.3131(3) 0.3690(3) 0.0652(16) Uani 1 1 d U . .
C29 C 0.7282(4) 0.3045(3) 0.4108(3) 0.0676(16) Uani 1 1 d U . .
H29 H 0.7909 0.2965 0.3917 0.081 Uiso 1 1 calc R . .
S6 S 0.25521(9) 0.52654(7) 0.45543(8) 0.0502(3) Uani 1 1 d . . .
O62 O 0.2325(2) 0.59471(19) 0.42999(18) 0.0505(9) Uani 1 1 d . . .
O63 O 0.1921(3) 0.5221(2) 0.5203(2) 0.0807(15) Uani 1 1 d . . .
O64 O 0.2676(4) 0.4760(3) 0.4056(3) 0.107(2) Uani 1 1 d . . .
C30 C 0.3596(4) 0.5149(3) 0.4704(4) 0.0683(17) Uani 1 1 d U . .
C31 C 0.3695(6) 0.5157(3) 0.5315(5) 0.100(3) Uani 1 1 d U . .
H31 H 0.3211 0.5225 0.5714 0.12 Uiso 1 1 calc R . .
C32 C 0.4356(4) 0.5056(3) 0.4096(5) 0.094(2) Uani 1 1 d U . .
H32 H 0.4212 0.5062 0.3685 0.113 Uiso 1 1 calc R . .
C33 C 0.4738(5) 0.5038(3) 0.5310(3) 0.0627(16) Uani 1 1 d U . .
C34 C 0.5201(6) 0.4967(4) 0.4041(5) 0.090(2) Uani 1 1 d U . .
H34 H 0.5677 0.4915 0.3638 0.108 Uiso 1 1 calc R . .

loop_
_atom_site_aniso_label
_atom_site_aniso_U_11
_atom_site_aniso_U_22
_atom_site_aniso_U_33
_atom_site_aniso_U_23
_atom_site_aniso_U_13
_atom_site_aniso_U_12
Al1 0.0114(5) 0.0188(5) 0.0110(5) 0.0037(4) -0.0036(4) -0.0054(4)
Al2 0.0104(5) 0.0191(5) 0.0101(5) 0.0028(4) -0.0033(4) -0.0059(4)
Al3 0.0105(5) 0.0210(5) 0.0125(5) 0.0033(4) -0.0038(4) -0.0060(4)
Al4 0.0110(5) 0.0178(5) 0.0095(5) 0.0046(4) -0.0035(4) -0.0064(4)
Al5 0.0131(5) 0.0178(5) 0.0149(5) 0.0040(4) -0.0046(4) -0.0057(4)
Al6 0.0136(5) 0.0192(5) 0.0126(5) 0.0043(4) -0.0059(4) -0.0067(4)
Al7 0.0121(5) 0.0217(5) 0.0091(5) 0.0025(4) -0.0033(4) -0.0046(4)
Al8 0.0156(5) 0.0199(6) 0.0168(5) 0.0035(4) -0.0049(4) -0.0025(4)
Al9 0.0112(5) 0.0224(6) 0.0166(5) 0.0044(4) -0.0041(4) -0.0032(4)
Al10 0.0143(5) 0.0227(6) 0.0097(5) 0.0021(4) -0.0038(4) -0.0055(4)
Al11 0.0098(5) 0.0177(5) 0.0085(5) 0.0038(4) -0.0028(4) -0.0044(4)
Al12 0.0118(5) 0.0198(5) 0.0082(5) 0.0028(4) -0.0040(4) -0.0053(4)
Al13 0.0168(5) 0.0220(6) 0.0114(5) 0.0021(4) -0.0046(4) -0.0065(4)
Al14 0.0154(5) 0.0214(6) 0.0148(5) 0.0012(4) -0.0031(4) -0.0014(4)
Al15 0.0111(5) 0.0264(6) 0.0095(5) 0.0035(4) -0.0020(4) -0.0048(4)
O1 0.0144(12) 0.0229(13) 0.0141(12) 0.0008(10) -0.0058(9) -0.0009(10)
O2 0.0141(12) 0.0189(12) 0.0165(12) 0.0052(10) -0.0063(9) -0.0047(9)
O3 0.0109(11) 0.0231(13) 0.0098(11) 0.0008(9) -0.0027(9) -0.0068(9)
O4 0.0140(11) 0.0199(12) 0.0108(11) 0.0050(9) -0.0058(9) -0.0073(9)
O5 0.0144(11) 0.0181(12) 0.0105(11) 0.0037(9) -0.0062(9) -0.0059(9)
O6 0.0119(11) 0.0229(13) 0.0125(12) 0.0021(9) -0.0037(9) -0.0067(10)
O7 0.0105(11) 0.0214(12) 0.0085(11) 0.0035(9) -0.0024(9) -0.0055(9)
O8 0.0116(11) 0.0178(12) 0.0102(11) 0.0041(9) -0.0037(9) -0.0073(9)
O9 0.0209(12) 0.0153(12) 0.0140(12) 0.0015(9) -0.0053(10) -0.0066(10)
O10 0.0111(11) 0.0165(12) 0.0131(11) 0.0046(9) -0.0027(9) -0.0080(9)
O11 0.0133(11) 0.0209(13) 0.0096(11) 0.0038(9) -0.0040(9) -0.0047(9)
O12 0.0107(11) 0.0192(12) 0.0093(11) 0.0053(9) -0.0032(9) -0.0064(9)
O13 0.0154(12) 0.0242(14) 0.0219(13) 0.0060(10) -0.0081(10) -0.0026(10)
O14 0.0153(12) 0.0188(12) 0.0115(11) 0.0041(9) -0.0040(9) -0.0052(9)
O15 0.0099(11) 0.0214(13) 0.0153(12) 0.0028(10) 0.0008(9) -0.0038(9)
O16 0.0191(12) 0.0177(12) 0.0172(12) 0.0010(10) -0.0065(10) -0.0045(10)
O17 0.0133(11) 0.0175(12) 0.0120(12) 0.0020(9) -0.0034(9) -0.0026(9)
O18 0.0138(11) 0.0195(12) 0.0118(11) 0.0063(9) -0.0057(9) -0.0060(9)
O19 0.0164(12) 0.0223(13) 0.0158(12) 0.0069(10) -0.0060(10) -0.0074(10)
O20 0.0148(12) 0.0275(13) 0.0086(11) 0.0024(10) -0.0053(9) -0.0072(10)
O21 0.0119(11) 0.0204(12) 0.0131(12) 0.0043(9) -0.0052(9) -0.0056(9)
O22 0.0136(12) 0.0256(14) 0.0169(12) 0.0050(10) -0.0068(10) -0.0058(10)
O23 0.0198(13) 0.0318(15) 0.0262(14) 0.0047(11) -0.0112(11) -0.0124(11)
O24 0.0143(12) 0.0248(13) 0.0131(12) 0.0023(10) -0.0025(9) -0.0047(10)
O25 0.0138(11) 0.0183(12) 0.0097(11) 0.0036(9) -0.0032(9) -0.0047(9)
O26 0.0146(12) 0.0290(14) 0.0138(12) -0.0028(10) -0.0057(10) -0.0027(10)
O27 0.0179(13) 0.0268(14) 0.0246(14) 0.0034(11) -0.0105(11) -0.0098(11)
O28 0.0213(13) 0.0201(13) 0.0213(13) 0.0063(10) -0.0080(10) -0.0069(10)
O29 0.0270(14) 0.0305(15) 0.0146(13) 0.0019(11) -0.0112(11) -0.0068(11)
O30 0.0170(13) 0.0288(14) 0.0167(13) 0.0004(11) -0.0018(10) -0.0021(11)
O31 0.0183(13) 0.0210(13) 0.0212(13) -0.0013(10) -0.0038(10) -0.0059(10)
O32 0.0207(13) 0.0181(12) 0.0161(12) 0.0040(10) -0.0073(10) -0.0063(10)
O33 0.0178(13) 0.0428(17) 0.0154(13) 0.0080(11) -0.0042(10) -0.0135(12)
O34 0.0289(15) 0.0323(16) 0.0253(15) -0.0017(12) -0.0005(12) -0.0010(12)
O35 0.0214(13) 0.0204(13) 0.0217(13) 0.0038(10) -0.0056(11) -0.0025(10)
O36 0.0137(11) 0.0251(13) 0.0074(11) 0.0020(9) -0.0027(9) -0.0077(10)
O37 0.0101(11) 0.0244(13) 0.0089(11) 0.0029(9) -0.0021(9) -0.0058(9)
O38 0.0192(12) 0.0211(13) 0.0087(11) 0.0035(9) -0.0029(9) -0.0052(10)
O39 0.0151(12) 0.0230(13) 0.0094(11) 0.0039(9) -0.0058(9) -0.0068(10)
O40 0.0125(12) 0.0280(14) 0.0122(12) 0.0043(10) -0.0018(9) -0.0067(10)
O41 0.0270(14) 0.0255(14) 0.0242(14) 0.0100(11) -0.0098(11) -0.0118(11)
O42 0.0187(13) 0.0322(15) 0.0120(12) 0.0016(11) -0.0019(10) 0.0034(11)
O43 0.0163(13) 0.0321(15) 0.0346(16) 0.0078(12) -0.0102(11) -0.0068(11)
O44 0.0271(15) 0.0254(15) 0.0371(16) 0.0065(12) -0.0136(13) -0.0017(12)
O45 0.0281(14) 0.0248(14) 0.0161(13) 0.0023(10) -0.0066(11) -0.0091(11)
P1 0.1204(14) 0.0412(8) 0.0520(9) 0.0167(6) -0.0642(9) -0.0411(8)
O46A 0.034(4) 0.070(5) 0.035(4) 0.014(3) -0.012(3) -0.032(3)
C1A 0.032(5) 0.065(7) 0.026(5) -0.014(4) 0.010(4) 0.011(4)
C2A 0.057(5) 0.034(4) 0.025(4) -0.004(3) -0.013(3) -0.016(4)
C3A 0.064(6) 0.058(6) 0.035(5) -0.008(4) -0.013(4) -0.026(5)
C4A 0.137(11) 0.039(5) 0.041(6) -0.009(4) -0.026(6) -0.029(6)
O46B 0.048(7) 0.061(8) 0.023(5) -0.002(5) 0.016(5) -0.015(5)
C1B 0.031(10) 0.112(17) 0.116(13) 0.010(13) 0.001(9) -0.019(9)
C2B 0.059(8) 0.035(6) 0.055(7) -0.015(6) -0.026(6) -0.008(6)
C3B 0.139(19) 0.099(13) 0.092(10) 0.008(10) -0.082(12) -0.062(14)
C4B 0.18(2) 0.038(8) 0.104(17) 0.012(9) -0.021(16) -0.027(11)
Cl1 0.0503(8) 0.1616(18) 0.0374(7) 0.0216(9) -0.0142(6) -0.0641(10)
S1 0.0131(4) 0.0270(5) 0.0152(4) 0.0022(3) -0.0005(3) -0.0075(3)
O47 0.0146(12) 0.0368(15) 0.0152(13) 0.0033(11) 0.0020(10) -0.0129(11)
O48 0.0193(13) 0.0319(15) 0.0251(14) -0.0037(12) -0.0019(11) -0.0087(11)
O49 0.0223(14) 0.0338(16) 0.0233(14) 0.0051(12) -0.0083(11) -0.0057(11)
C5 0.0120(16) 0.0181(17) 0.0172(17) 0.0031(13) -0.0042(13) -0.0055(13)
C6 0.0087(15) 0.0218(18) 0.0199(18) 0.0001(14) -0.0015(13) -0.0023(13)
C7 0.0116(16) 0.0169(17) 0.0160(17) 0.0041(13) -0.0006(13) -0.0055(13)
C8 0.0124(16) 0.0236(19) 0.0188(17) 0.0031(14) -0.0049(14) -0.0054(14)
C9 0.0111(15) 0.0156(17) 0.0186(17) 0.0032(13) -0.0064(13) -0.0032(13)
S2 0.0127(4) 0.0290(5) 0.0254(5) 0.0120(4) -0.0076(4) -0.0083(4)
O50 0.0238(14) 0.0182(13) 0.0268(14) 0.0032(11) -0.0130(11) 0.0008(10)
O51 0.0179(13) 0.0346(16) 0.0307(15) 0.0038(12) -0.0040(11) -0.0110(11)
O52 0.0243(15) 0.050(2) 0.056(2) 0.0367(17) -0.0147(14) -0.0135(14)
S3 0.0116(4) 0.0219(5) 0.0174(4) 0.0024(3) -0.0056(3) -0.0020(3)
O53 0.0190(13) 0.0241(14) 0.0229(13) 0.0014(11) -0.0106(10) -0.0074(10)
O54 0.0219(14) 0.0427(17) 0.0312(16) 0.0012(13) -0.0075(12) -0.0161(12)
O55 0.0134(12) 0.0380(16) 0.0201(14) 0.0041(11) -0.0011(10) -0.0041(11)
C10 0.0196(17) 0.030(2) 0.0094(16) 0.0047(14) -0.0025(13) -0.0096(15)
C11 0.0141(16) 0.0204(18) 0.0178(17) 0.0028(14) -0.0063(13) -0.0059(14)
C12 0.0162(17) 0.0189(18) 0.0189(17) 0.0050(14) -0.0067(14) -0.0062(14)
C13 0.0151(17) 0.044(2) 0.0092(16) 0.0079(15) -0.0015(13) -0.0117(16)
C14 0.0221(19) 0.041(2) 0.0163(18) 0.0131(16) -0.0092(15) -0.0159(17)
C15 0.0161(17) 0.0211(18) 0.0162(17) 0.0039(14) -0.0015(13) -0.0093(14)
C16 0.0094(15) 0.0236(18) 0.0188(17) 0.0067(14) -0.0040(13) -0.0077(13)
C17 0.0121(16) 0.0220(18) 0.0180(17) 0.0007(14) -0.0029(13) -0.0074(14)
C18 0.0133(16) 0.0132(16) 0.0198(17) 0.0032(13) -0.0072(13) -0.0035(13)
C19 0.0181(17) 0.033(2) 0.0168(17) 0.0062(15) -0.0088(14) -0.0105(15)
S4 0.0298(6) 0.0391(6) 0.0466(7) 0.0109(5) -0.0146(5) -0.0078(5)
O56 0.0360(19) 0.053(2) 0.052(2) 0.0069(17) -0.0098(16) -0.0024(16)
O57 0.043(2) 0.046(2) 0.059(2) 0.0202(17) -0.0137(17) -0.0154(16)
O58 0.0388(19) 0.058(2) 0.054(2) -0.0014(18) -0.0209(16) -0.0064(16)
S5 0.0844(14) 0.1185(17) 0.0595(11) -0.0324(11) 0.0103(10) -0.0370(12)
O59 0.146(6) 0.230(9) 0.071(4) -0.004(4) -0.035(4) -0.098(6)
O60 0.202(10) 0.289(14) 0.139(8) -0.085(8) 0.006(7) 0.050(9)
C20 0.045(3) 0.040(3) 0.052(3) 0.008(2) -0.015(2) -0.012(2)
C21 0.036(2) 0.028(2) 0.047(3) 0.015(2) -0.013(2) -0.0010(18)
C22 0.041(3) 0.032(2) 0.059(3) 0.004(2) -0.024(2) -0.010(2)
C23 0.056(3) 0.026(2) 0.058(3) 0.001(2) -0.017(2) -0.015(2)
C24 0.054(3) 0.026(2) 0.046(3) 0.008(2) -0.009(2) -0.014(2)
C25 0.047(3) 0.031(2) 0.061(3) 0.011(2) -0.024(2) -0.008(2)
C26 0.047(3) 0.036(3) 0.063(3) 0.002(2) -0.009(2) -0.008(2)
C27 0.071(3) 0.046(3) 0.045(3) -0.004(2) -0.019(3) -0.020(3)
C28 0.068(4) 0.052(4) 0.065(4) -0.013(3) -0.009(3) -0.009(3)
C29 0.051(3) 0.063(4) 0.077(4) -0.002(3) -0.001(3) -0.015(3)
S6 0.0434(7) 0.0436(7) 0.0731(10) 0.0164(7) -0.0300(7) -0.0157(6)
O62 0.0395(19) 0.054(2) 0.060(2) 0.0236(18) -0.0238(17) -0.0095(16)
O63 0.055(3) 0.080(3) 0.097(4) 0.051(3) -0.019(2) -0.015(2)
O64 0.105(4) 0.084(4) 0.133(5) -0.043(3) -0.049(4) -0.004(3)
C30 0.063(3) 0.037(3) 0.120(5) 0.036(3) -0.053(3) -0.016(3)
C31 0.143(6) 0.049(4) 0.162(6) 0.050(4) -0.119(6) -0.042(4)
C32 0.047(3) 0.031(3) 0.198(7) 0.008(4) -0.034(4) -0.003(3)
C33 0.110(5) 0.025(2) 0.052(3) 0.013(2) -0.026(3) -0.015(3)
C34 0.084(4) 0.079(5) 0.120(7) 0.031(5) -0.043(5) -0.033(4)

loop_
_atom_type_symbol
_atom_type_description
_atom_type_scat_dispersion_real
_atom_type_scat_dispersion_imag
_atom_type_scat_source
C C 0.0033 0.0016 'International Tables Vol C Tables 4.2.6.8 and 6.1.1.4'
H H 0 0 'International Tables Vol C Tables 4.2.6.8 and 6.1.1.4'
O O 0.0106 0.006 'International Tables Vol C Tables 4.2.6.8 and 6.1.1.4'
Al Al 0.0645 0.0514 'International Tables Vol C Tables 4.2.6.8 and 6.1.1.4'
P P 0.1023 0.0942 'International Tables Vol C Tables 4.2.6.8 and 6.1.1.4'
S S 0.1246 0.1234 'International Tables Vol C Tables 4.2.6.8 and 6.1.1.4'
Cl Cl 0.1484 0.1585 'International Tables Vol C Tables 4.2.6.8 and 6.1.1.4'

loop_
_geom_angle_atom_site_label_1
_geom_angle_atom_site_label_2
_geom_angle_atom_site_label_3
_geom_angle
_geom_angle_site_symmetry_1
_geom_angle_site_symmetry_3
O25 Al1 O5 88.86(10) . .
O25 Al1 O3 175.87(11) . .
O5 Al1 O3 89.82(10) . .
O25 Al1 O19 92.40(11) . .
O5 Al1 O19 175.40(12) . .
O3 Al1 O19 88.62(11) . .
O25 Al1 O28 91.44(11) . .
O5 Al1 O28 92.56(11) . .
O3 Al1 O28 92.53(11) . .
O19 Al1 O28 91.83(11) . .
O25 Al1 O10 82.59(10) . .
O5 Al1 O10 93.74(10) . .
O3 Al1 O10 93.59(11) . .
O19 Al1 O10 82.04(10) . .
O28 Al1 O10 171.22(11) . .
O25 Al1 Al2 38.44(7) . .
O5 Al1 Al2 91.82(8) . .
O3 Al1 Al2 137.73(9) . .
O19 Al1 Al2 86.43(8) . .
O28 Al1 Al2 129.55(9) . .
O10 Al1 Al2 44.15(7) . .
O25 Al1 Al3 86.48(8) . .
O5 Al1 Al3 137.59(8) . .
O3 Al1 Al3 91.86(8) . .
O19 Al1 Al3 38.18(8) . .
O28 Al1 Al3 129.64(9) . .
O10 Al1 Al3 43.87(7) . .
Al2 Al1 Al3 60.10(3) . .
O6 Al2 O25 95.19(11) . .
O6 Al2 O7 171.27(12) . .
O25 Al2 O7 93.30(11) . .
O6 Al2 O18 95.66(11) . .
O25 Al2 O18 168.06(11) . .
O7 Al2 O18 75.71(10) . .
O6 Al2 O26 90.85(11) . .
O25 Al2 O26 90.92(11) . .
O7 Al2 O26 91.00(11) . .
O18 Al2 O26 93.88(11) . .
O6 Al2 O10 82.42(10) . .
O25 Al2 O10 80.95(10) . .
O7 Al2 O10 96.99(10) . .
O18 Al2 O10 95.57(10) . .
O26 Al2 O10 168.88(11) . .
O6 Al2 Al4 133.08(9) . .
O25 Al2 Al4 129.44(8) . .
O7 Al2 Al4 38.21(7) . .
O18 Al2 Al4 38.81(7) . .
O26 Al2 Al4 100.73(9) . .
O10 Al2 Al4 90.32(7) . .
O6 Al2 Al1 88.43(8) . .
O25 Al2 Al1 38.98(7) . .
O7 Al2 Al1 96.96(8) . .
O18 Al2 Al1 136.49(9) . .
O26 Al2 Al1 129.44(9) . .
O10 Al2 Al1 41.96(7) . .
Al4 Al2 Al1 115.93(4) . .
O6 Al2 Al3 38.22(7) . .
O25 Al2 Al3 87.16(8) . .
O7 Al2 Al3 140.66(9) . .
O18 Al2 Al3 98.34(8) . .
O26 Al2 Al3 128.34(8) . .
O10 Al2 Al3 44.21(7) . .
Al4 Al2 Al3 119.67(4) . .
Al1 Al2 Al3 60.43(3) . .
O19 Al3 O2 165.99(12) . .
O19 Al3 O6 94.62(11) . .
O2 Al3 O6 95.99(11) . .
O19 Al3 O15 92.98(11) . .
O2 Al3 O15 76.08(11) . .
O6 Al3 O15 171.94(12) . .
O19 Al3 O23 94.64(12) . .
O2 Al3 O23 94.50(11) . .
O6 Al3 O23 89.92(11) . .
O15 Al3 O23 92.15(12) . .
O19 Al3 O10 80.14(10) . .
O2 Al3 O10 92.34(10) . .
O6 Al3 O10 81.79(10) . .
O15 Al3 O10 96.90(10) . .
O23 Al3 O10 169.76(12) . .
O19 Al3 Al9 129.26(9) . .
O2 Al3 Al9 38.35(8) . .
O6 Al3 Al9 133.67(9) . .
O15 Al3 Al9 38.27(8) . .
O23 Al3 Al9 99.15(9) . .
O10 Al3 Al9 90.94(8) . .
O19 Al3 Al2 86.29(8) . .
O2 Al3 Al2 96.52(8) . .
O6 Al3 Al2 37.91(7) . .
O15 Al3 Al2 140.36(9) . .
O23 Al3 Al2 127.45(9) . .
O10 Al3 Al2 43.90(7) . .
Al9 Al3 Al2 120.31(5) . .
O19 Al3 Al1 38.73(8) . .
O2 Al3 Al1 132.80(9) . .
O6 Al3 Al1 87.33(8) . .
O15 Al3 Al1 96.96(8) . .
O23 Al3 Al1 132.65(9) . .
O10 Al3 Al1 41.42(7) . .
Al9 Al3 Al1 116.30(4) . .
Al2 Al3 Al1 59.47(3) . .
O7 Al4 O14 171.34(11) . .
O7 Al4 O18 76.25(10) . .
O14 Al4 O18 95.18(11) . .
O7 Al4 O21 92.89(11) . .
O14 Al4 O21 95.56(11) . .
O18 Al4 O21 168.33(11) . .
O7 Al4 O24 93.59(11) . .
O14 Al4 O24 87.96(11) . .
O18 Al4 O24 92.56(11) . .
O21 Al4 O24 92.37(11) . .
O7 Al4 O8 97.67(10) . .
O14 Al4 O8 81.80(10) . .
O18 Al4 O8 95.92(10) . .
O21 Al4 O8 81.13(10) . .
O24 Al4 O8 167.23(11) . .
O7 Al4 Al2 38.69(7) . .
O14 Al4 Al2 132.67(9) . .
O18 Al4 Al2 38.88(7) . .
O21 Al4 Al2 129.58(8) . .
O24 Al4 Al2 101.64(8) . .
O8 Al4 Al2 90.93(7) . .
O7 Al4 Al6 97.55(8) . .
O14 Al4 Al6 87.83(8) . .
O18 Al4 Al6 136.74(8) . .
O21 Al4 Al6 39.40(7) . .
O24 Al4 Al6 130.69(8) . .
O8 Al4 Al6 41.74(7) . .
Al2 Al4 Al6 116.66(4) . .
O7 Al4 Al5 141.36(8) . .
O14 Al4 Al5 37.71(8) . .
O18 Al4 Al5 98.68(8) . .
O21 Al4 Al5 87.09(8) . .
O24 Al4 Al5 125.03(8) . .
O8 Al4 Al5 44.13(7) . .
Al2 Al4 Al5 120.27(4) . .
Al6 Al4 Al5 59.78(3) . .
O14 Al5 O31 170.81(12) . .
O14 Al5 O22 95.84(11) . .
O31 Al5 O22 77.55(11) . .
O14 Al5 O32 93.74(11) . .
O31 Al5 O32 92.50(11) . .
O22 Al5 O32 169.73(12) . .
O14 Al5 O41 92.34(11) . .
O31 Al5 O41 94.31(12) . .
O22 Al5 O41 92.54(11) . .
O32 Al5 O41 90.77(11) . .
O14 Al5 O8 81.05(10) . .
O31 Al5 O8 93.21(11) . .
O22 Al5 O8 96.27(11) . .
O32 Al5 O8 81.55(10) . .
O41 Al5 O8 169.47(11) . .
O14 Al5 Al8 133.46(9) . .
O31 Al5 Al8 38.83(8) . .
O22 Al5 Al8 39.39(8) . .
O32 Al5 Al8 130.38(9) . .
O41 Al5 Al8 99.95(9) . .
O8 Al5 Al8 90.53(7) . .
O14 Al5 Al6 87.80(8) . .
O31 Al5 Al6 92.72(9) . .
O22 Al5 Al6 136.97(9) . .
O32 Al5 Al6 39.70(8) . .
O41 Al5 Al6 130.24(9) . .
O8 Al5 Al6 41.87(7) . .
Al8 Al5 Al6 115.41(4) . .
O14 Al5 Al4 37.49(7) . .
O31 Al5 Al4 136.57(9) . .
O22 Al5 Al4 99.31(9) . .
O32 Al5 Al4 86.08(8) . .
O41 Al5 Al4 129.08(9) . .
O8 Al5 Al4 43.60(7) . .
Al8 Al5 Al4 120.18(5) . .
Al6 Al5 Al4 59.93(3) . .
O4 Al6 O9 92.30(11) . .
O4 Al6 O21 87.30(11) . .
O9 Al6 O21 176.05(11) . .
O4 Al6 O32 177.58(12) . .
O9 Al6 O32 89.14(11) . .
O21 Al6 O32 91.13(11) . .
O4 Al6 O27 92.35(11) . .
O9 Al6 O27 92.18(11) . .
O21 Al6 O27 91.76(11) . .
O32 Al6 O27 89.53(11) . .
O4 Al6 O8 94.55(10) . .
O9 Al6 O8 93.82(11) . .
O21 Al6 O8 82.30(10) . .
O32 Al6 O8 83.41(10) . .
O27 Al6 O8 170.66(11) . .
O4 Al6 Al5 138.89(8) . .
O9 Al6 Al5 90.74(8) . .
O21 Al6 Al5 86.99(8) . .
O32 Al6 Al5 39.09(8) . .
O27 Al6 Al5 128.49(9) . .
O8 Al6 Al5 44.34(7) . .
O4 Al6 Al4 91.67(8) . .
O9 Al6 Al4 137.48(9) . .
O21 Al6 Al4 38.64(7) . .
O32 Al6 Al4 85.96(8) . .
O27 Al6 Al4 129.91(9) . .
O8 Al6 Al4 43.66(7) . .
Al5 Al6 Al4 60.29(3) . .
O3 Al7 O1 99.21(11) . .
O3 Al7 O40 95.46(11) . .
O1 Al7 O40 95.50(11) . .
O3 Al7 O38 167.38(11) . .
O1 Al7 O38 90.79(11) . .
O40 Al7 O38 91.19(11) . .
O3 Al7 O37 91.56(11) . .
O1 Al7 O37 166.98(12) . .
O40 Al7 O37 90.70(10) . .
O38 Al7 O37 77.61(10) . .
O3 Al7 O12 91.19(10) . .
O1 Al7 O12 91.14(11) . .
O40 Al7 O12 169.73(11) . .
O38 Al7 O12 80.87(10) . .
O37 Al7 O12 81.28(10) . .
O3 Al7 Al12 84.86(8) . .
O1 Al7 Al12 133.04(9) . .
O40 Al7 Al12 130.92(8) . .
O38 Al7 Al12 82.68(8) . .
O37 Al7 Al12 40.36(7) . .
O12 Al7 Al12 41.90(7) . .
O3 Al7 Al13 132.69(9) . .
O1 Al7 Al13 85.15(9) . .
O40 Al7 Al13 131.25(9) . .
O38 Al7 Al13 40.13(7) . .
O37 Al7 Al13 82.15(8) . .
O12 Al7 Al13 41.50(7) . .
Al12 Al7 Al13 60.50(3) . .
O13 Al8 O31 169.14(12) . .
O13 Al8 O35 95.95(12) . .
O31 Al8 O35 93.27(12) . .
O13 Al8 O22 93.11(11) . .
O31 Al8 O22 77.36(11) . .
O35 Al8 O22 170.23(12) . .
O13 Al8 O44 92.18(12) . .
O31 Al8 O44 93.53(12) . .
O35 Al8 O44 90.17(12) . .
O22 Al8 O44 93.13(12) . .
O13 Al8 O17 81.87(11) . .
O31 Al8 O17 93.83(11) . .
O35 Al8 O17 81.67(11) . .
O22 Al8 O17 96.06(11) . .
O44 Al8 O17 169.30(12) . .
O13 Al8 Al5 130.83(9) . .
O31 Al8 Al5 38.86(8) . .
O35 Al8 Al5 131.15(9) . .
O22 Al8 Al5 39.16(8) . .
O44 Al8 Al5 99.79(10) . .
O17 Al8 Al5 90.81(8) . .
O13 Al8 Al14 88.91(9) . .
O31 Al8 Al14 94.57(9) . .
O35 Al8 Al14 39.64(8) . .
O22 Al8 Al14 137.26(9) . .
O44 Al8 Al14 129.48(10) . .
O17 Al8 Al14 42.02(7) . .
Al5 Al8 Al14 116.92(4) . .
O13 Al8 Al9 37.75(8) . .
O31 Al8 Al9 137.59(9) . .
O35 Al8 Al9 87.01(9) . .
O22 Al8 Al9 98.01(9) . .
O44 Al8 Al9 128.88(10) . .
O17 Al8 Al9 44.21(7) . .
Al5 Al8 Al9 119.72(5) . .
Al14 Al8 Al9 60.27(4) . .
O15 Al9 O2 76.80(11) . .
O15 Al9 O13 170.63(12) . .
O2 Al9 O13 94.10(12) . .
O15 Al9 O30 92.73(12) . .
O2 Al9 O30 166.39(12) . .
O13 Al9 O30 95.90(12) . .
O15 Al9 O43 92.25(12) . .
O2 Al9 O43 96.15(12) . .
O13 Al9 O43 90.94(12) . .
O30 Al9 O43 92.90(12) . .
O15 Al9 O17 96.54(10) . .
O2 Al9 O17 91.99(10) . .
O13 Al9 O17 81.37(10) . .
O30 Al9 O17 80.44(11) . .
O43 Al9 O17 169.19(12) . .
O15 Al9 Al3 38.76(8) . .
O2 Al9 Al3 38.59(8) . .
O13 Al9 Al3 131.92(9) . .
O30 Al9 Al3 129.48(9) . .
O43 Al9 Al3 100.35(10) . .
O17 Al9 Al3 90.44(7) . .
O15 Al9 Al14 96.29(9) . .
O2 Al9 Al14 132.62(9) . .
O13 Al9 Al14 88.21(9) . .
O30 Al9 Al14 38.86(8) . .
O43 Al9 Al14 131.17(10) . .
O17 Al9 Al14 41.58(7) . .
Al3 Al9 Al14 115.89(4) . .
O15 Al9 Al8 139.85(9) . .
O2 Al9 Al8 96.15(9) . .
O13 Al9 Al8 37.79(8) . .
O30 Al9 Al8 86.21(9) . .
O43 Al9 Al8 127.90(9) . .
O17 Al9 Al8 43.67(7) . .
Al3 Al9 Al8 119.82(5) . .
Al14 Al9 Al8 59.46(4) . .
O29 Al10 O11 97.57(12) . .
O29 Al10 O20 98.89(12) . 2_557
O11 Al10 O20 95.38(11) . 2_557
O29 Al10 O37 165.55(12) . .
O11 Al10 O37 91.60(11) . .
O20 Al10 O37 91.30(11) 2_557 .
O29 Al10 O38 91.25(11) . .
O11 Al10 O38 92.58(10) . .
O20 Al10 O38 166.16(11) 2_557 .
O37 Al10 O38 77.15(10) . .
O29 Al10 O39 92.43(12) . .
O11 Al10 O39 166.33(11) . .
O20 Al10 O39 92.24(11) 2_557 .
O37 Al10 O39 76.86(10) . .
O38 Al10 O39 77.86(10) . .
O10 Al11 O17 112.14(12) . .
O10 Al11 O8 110.69(11) . .
O17 Al11 O8 110.89(12) . .
O10 Al11 O12 108.60(11) . .
O17 Al11 O12 107.56(11) . .
O8 Al11 O12 106.72(11) . .
O5 Al12 O4 100.51(11) . .
O5 Al12 O36 95.07(11) . 2_557
O4 Al12 O36 94.98(11) . 2_557
O5 Al12 O39 166.88(11) . .
O4 Al12 O39 89.61(11) . .
O36 Al12 O39 92.31(10) 2_557 .
O5 Al12 O37 91.63(11) . .
O4 Al12 O37 165.90(12) . .
O36 Al12 O37 91.03(10) 2_557 .
O39 Al12 O37 77.39(10) . .
O5 Al12 O12 91.31(10) . .
O4 Al12 O12 90.99(10) . .
O36 Al12 O12 170.33(11) 2_557 .
O39 Al12 O12 80.10(10) . .
O37 Al12 O12 81.51(10) . .
O5 Al12 Al7 84.95(8) . .
O4 Al12 Al7 132.74(8) . .
O36 Al12 Al7 131.60(8) 2_557 .
O39 Al12 Al7 82.04(8) . .
O37 Al12 Al7 40.73(7) . .
O12 Al12 Al7 41.77(7) . .
O5 Al12 Al13 132.38(8) . .
O4 Al12 Al13 84.66(8) . .
O36 Al12 Al13 131.94(9) 2_557 .
O39 Al12 Al13 39.69(7) . .
O37 Al12 Al13 81.84(8) . .
O12 Al12 Al13 41.09(7) . .
Al7 Al12 Al13 59.83(3) . .
O16 Al13 O9 98.32(11) . .
O16 Al13 O45 96.65(12) . .
O9 Al13 O45 97.01(12) . .
O16 Al13 O39 167.06(12) . .
O9 Al13 O39 91.91(11) . .
O45 Al13 O39 89.91(11) . .
O16 Al13 O38 90.61(11) . .
O9 Al13 O38 167.71(12) . .
O45 Al13 O38 90.28(11) . .
O39 Al13 O38 78.17(10) . .
O16 Al13 O12 91.86(11) . .
O9 Al13 O12 90.95(10) . .
O45 Al13 O12 167.36(11) . .
O39 Al13 O12 79.99(10) . .
O38 Al13 O12 80.27(10) . .
O16 Al13 Al7 85.56(9) . .
O9 Al13 Al7 132.58(9) . .
O45 Al13 Al7 129.67(9) . .
O39 Al13 Al7 81.68(8) . .
O38 Al13 Al7 39.40(7) . .
O12 Al13 Al7 41.63(7) . .
O16 Al13 Al12 133.20(9) . .
O9 Al13 Al12 86.17(8) . .
O45 Al13 Al12 129.22(9) . .
O39 Al13 Al12 39.32(7) . .
O38 Al13 Al12 81.56(8) . .
O12 Al13 Al12 41.35(7) . .
Al7 Al13 Al12 59.67(3) . .
O1 Al14 O30 88.98(12) . .
O1 Al14 O35 176.58(12) . .
O30 Al14 O35 91.69(12) . .
O1 Al14 O16 90.69(11) . .
O30 Al14 O16 176.78(12) . .
O35 Al14 O16 88.46(11) . .
O1 Al14 O34 91.56(12) . .
O30 Al14 O34 90.85(12) . .
O35 Al14 O34 91.78(12) . .
O16 Al14 O34 92.37(12) . .
O1 Al14 O17 93.95(11) . .
O30 Al14 O17 82.40(11) . .
O35 Al14 O17 82.82(11) . .
O16 Al14 O17 94.43(11) . .
O34 Al14 O17 171.20(12) . .
O1 Al14 Al8 137.97(9) . .
O30 Al14 Al8 86.52(9) . .
O35 Al14 Al8 38.78(8) . .
O16 Al14 Al8 91.59(8) . .
O34 Al14 Al8 130.24(10) . .
O17 Al14 Al8 44.04(7) . .
O1 Al14 Al9 92.05(8) . .
O30 Al14 Al9 38.31(8) . .
O35 Al14 Al9 86.41(9) . .
O16 Al14 Al9 138.52(9) . .
O34 Al14 Al9 128.90(10) . .
O17 Al14 Al9 44.09(7) . .
Al8 Al14 Al9 60.28(4) . .
O40 Al15 O36 176.11(11) . .
O40 Al15 O20 90.60(11) . .
O36 Al15 O20 91.98(11) . .
O40 Al15 O11 91.50(11) . .
O36 Al15 O11 91.20(10) . .
O20 Al15 O11 94.35(11) . .
O40 Al15 O42 87.17(11) . .
O36 Al15 O42 90.07(11) . .
O20 Al15 O42 175.77(12) . .
O11 Al15 O42 89.30(12) . .
O40 Al15 O33 88.32(11) . .
O36 Al15 O33 88.80(11) . .
O20 Al15 O33 89.39(12) . .
O11 Al15 O33 176.26(12) . .
O42 Al15 O33 86.95(12) . .
Al7 O1 Al14 135.37(15) . .
Al9 O2 Al3 103.06(12) . .
Al7 O3 Al1 136.34(13) . .
Al12 O4 Al6 135.17(14) . .
Al12 O5 Al1 136.54(14) . .
Al2 O6 Al3 103.87(12) . .
Al4 O7 Al2 103.10(11) . .
Al11 O8 Al6 120.73(12) . .
Al11 O8 Al4 123.75(13) . .
Al6 O8 Al4 94.60(10) . .
Al11 O8 Al5 123.66(12) . .
Al6 O8 Al5 93.79(10) . .
Al4 O8 Al5 92.27(10) . .
Al13 O9 Al6 134.15(14) . .
Al11 O10 Al1 120.86(12) . .
Al11 O10 Al2 124.27(12) . .
Al1 O10 Al2 93.89(10) . .
Al11 O10 Al3 123.15(12) . .
Al1 O10 Al3 94.72(10) . .
Al2 O10 Al3 91.90(10) . .
Al10 O11 Al15 134.80(13) . .
Al11 O12 Al13 121.16(12) . .
Al11 O12 Al7 119.46(12) . .
Al13 O12 Al7 96.87(10) . .
Al11 O12 Al12 119.94(12) . .
Al13 O12 Al12 97.56(10) . .
Al7 O12 Al12 96.33(10) . .
Al9 O13 Al8 104.47(12) . .
Al4 O14 Al5 104.80(12) . .
Al9 O15 Al3 102.97(12) . .
Al13 O16 Al14 134.89(14) . .
Al11 O17 Al14 121.03(12) . .
Al11 O17 Al8 124.05(13) . .
Al14 O17 Al8 93.94(11) . .
Al11 O17 Al9 123.27(13) . .
Al14 O17 Al9 94.33(10) . .
Al8 O17 Al9 92.12(10) . .
Al4 O18 Al2 102.32(11) . .
Al3 O19 Al1 103.08(12) . .
Al10 O20 Al15 134.37(13) 2_557 .
Al4 O21 Al6 101.96(11) . .
Al5 O22 Al8 101.45(12) . .
Al2 O25 Al1 102.57(12) . .
P1 O29 Al10 129.35(15) . .
Al9 O30 Al14 102.83(12) . .
Al8 O31 Al5 102.31(12) . .
Al5 O32 Al6 101.20(12) . .
Al8 O35 Al14 101.57(13) . .
Al12 O36 Al15 133.88(13) 2_557 .
Al10 O37 Al12 101.79(11) . .
Al10 O37 Al7 101.07(11) . .
Al12 O37 Al7 98.92(10) . .
Al7 O38 Al13 100.47(11) . .
Al7 O38 Al10 102.22(12) . .
Al13 O38 Al10 100.43(11) . .
Al12 O39 Al13 100.99(11) . .
Al12 O39 Al10 101.93(12) . .
Al13 O39 Al10 100.45(11) . .
Al7 O40 Al15 135.66(14) . .
P1 O45 Al13 130.74(17) . .
O29 P1 O45 113.75(15) . .
O29 P1 C2B 120.7(5) . .
O45 P1 C2B 123.2(5) . .
O29 P1 O46A 100.9(3) . .
O45 P1 O46A 106.9(3) . .
C2B P1 O46A 49.4(6) . .
O29 P1 C2A 113.4(3) . .
O45 P1 C2A 112.6(3) . .
C2B P1 C2A 58.9(6) . .
O46A P1 C2A 108.3(4) . .
O29 P1 O46B 93.3(3) . .
O45 P1 O46B 94.0(3) . .
C2B P1 O46B 97.8(6) . .
O46A P1 O46B 147.0(4) . .
C2A C1A H1A1 109.5 . .
C2A C1A H1A2 109.5 . .
H1A1 C1A H1A2 109.5 . .
C2A C1A H1A3 109.5 . .
H1A1 C1A H1A3 109.5 . .
H1A2 C1A H1A3 109.5 . .
C3A C2A C4A 113.6(8) . .
C3A C2A C1A 108.2(8) . .
C4A C2A C1A 104.3(9) . .
C3A C2A P1 114.0(6) . .
C4A C2A P1 108.8(6) . .
C1A C2A P1 107.4(6) . .
C2A C3A H3A1 109.5 . .
C2A C3A H3A2 109.5 . .
H3A1 C3A H3A2 109.5 . .
C2A C3A H3A3 109.5 . .
H3A1 C3A H3A3 109.5 . .
H3A2 C3A H3A3 109.5 . .
C2A C4A H4A1 109.5 . .
C2A C4A H4A2 109.5 . .
H4A1 C4A H4A2 109.5 . .
C2A C4A H4A3 109.5 . .
H4A1 C4A H4A3 109.5 . .
H4A2 C4A H4A3 109.5 . .
C2B C1B H1B1 109.5 . .
C2B C1B H1B2 109.5 . .
H1B1 C1B H1B2 109.5 . .
C2B C1B H1B3 109.5 . .
H1B1 C1B H1B3 109.5 . .
H1B2 C1B H1B3 109.5 . .
C3B C2B C1B 121.0(16) . .
C3B C2B P1 118.4(12) . .
C1B C2B P1 91.9(12) . .
C3B C2B C4B 103.4(14) . .
C1B C2B C4B 102.7(17) . .
P1 C2B C4B 119.2(13) . .
C2B C3B H3B1 109.5 . .
C2B C3B H3B2 109.5 . .
H3B1 C3B H3B2 109.5 . .
C2B C3B H3B3 109.5 . .
H3B1 C3B H3B3 109.5 . .
H3B2 C3B H3B3 109.5 . .
C2B C4B H4B1 109.5 . .
C2B C4B H4B2 109.5 . .
H4B1 C4B H4B2 109.5 . .
C2B C4B H4B3 109.5 . .
H4B1 C4B H4B3 109.5 . .
H4B2 C4B H4B3 109.5 . .
O49 S1 O47 113.37(16) . .
O49 S1 O48 111.48(16) . .
O47 S1 O48 111.75(15) . .
O49 S1 C7 106.81(16) . .
O47 S1 C7 106.58(15) . .
O48 S1 C7 106.34(16) . .
C7 C5 C9 120.3(3) . .
C7 C5 H5 119.8 . .
C9 C5 H5 119.8 . .
C8 C6 C7 119.6(3) . .
C8 C6 H6 120.2 . .
C7 C6 H6 120.2 . .
C5 C7 C6 120.9(3) . .
C5 C7 S1 119.6(3) . .
C6 C7 S1 119.3(3) . .
C6 C8 C9 121.8(3) . 2_656
C6 C8 H8 119.1 . .
C9 C8 H8 119.1 2_656 .
C5 C9 C9 119.4(4) . 2_656
C5 C9 C8 122.6(3) . 2_656
C9 C9 C8 118.0(4) 2_656 2_656
O51 S2 O52 113.30(19) . .
O51 S2 O54 112.28(16) . .
O52 S2 O54 111.54(19) . .
O51 S2 C16 106.95(16) . .
O52 S2 C16 105.85(17) . .
O54 S2 C16 106.35(17) . .
O55 S3 O53 111.84(16) . .
O55 S3 O50 112.77(16) . .
O53 S3 O50 110.66(15) . .
O55 S3 C18 108.66(15) . .
O53 S3 C18 107.17(15) . .
O50 S3 C18 105.35(16) . .
C19 C10 C11 120.5(3) . .
C19 C10 H10 119.7 . .
C11 C10 H10 119.7 . .
C12 C11 C10 119.5(3) . .
C12 C11 C15 119.5(3) . .
C10 C11 C15 121.0(3) . .
C11 C12 C17 119.7(3) . .
C11 C12 C13 118.8(3) . .
C17 C12 C13 121.5(3) . .
C14 C13 C12 120.9(3) . .
C14 C13 H13 119.5 . .
C12 C13 H13 119.5 . .
C13 C14 C16 119.9(3) . .
C13 C14 H14 120 . .
C16 C14 H14 120 . .
C16 C15 C11 119.5(3) . .
C16 C15 H15 120.3 . .
C11 C15 H15 120.3 . .
C15 C16 C14 121.3(3) . .
C15 C16 S2 119.9(3) . .
C14 C16 S2 118.8(3) . .
C18 C17 C12 119.5(3) . .
C18 C17 H17 120.3 . .
C12 C17 H17 120.3 . .
C17 C18 C19 121.5(3) . .
C17 C18 S3 121.1(3) . .
C19 C18 S3 117.3(2) . .
C10 C19 C18 119.2(3) . .
C10 C19 H19 120.4 . .
C18 C19 H19 120.4 . .
O56 S4 O57 110.7(2) . .
O56 S4 O58 113.9(2) . .
O57 S4 O58 110.6(2) . .
O56 S4 C21 106.4(2) . .
O57 S4 C21 107.8(2) . .
O58 S4 C21 107.2(2) . .
O59 S5 O60 107.8(6) . .
O59 S5 O61A 103.6(5) . .
O60 S5 O61A 125.3(7) . .
O59 S5 O61B 141.4(6) . .
O60 S5 O61B 80.5(8) . .
O61A S5 O61B 48.3(5) . .
O59 S5 C28 106.2(4) . .
O60 S5 C28 104.4(5) . .
O61A S5 C28 108.2(4) . .
O61B S5 C28 107.8(5) . .
O61B O61A S5 68.0(8) . .
O61A O61B S5 63.7(8) . .
C21 C20 C24 121.0(5) . .
C21 C20 H20 119.5 . .
C24 C20 H20 119.5 . .
C20 C21 C22 120.1(5) . .
C20 C21 S4 120.1(4) . .
C22 C21 S4 119.8(4) . .
C25 C22 C21 120.0(5) . .
C25 C22 H22 120 . .
C21 C22 H22 120 . .
C25 C23 C27 121.8(5) . .
C25 C23 C24 120.3(5) . .
C27 C23 C24 117.8(5) . .
C26 C24 C20 122.3(5) . .
C26 C24 C23 120.8(5) . .
C20 C24 C23 116.9(5) . .
C22 C25 C23 121.6(5) . .
C22 C25 H25 119.2 . .
C23 C25 H25 119.2 . .
C24 C26 C29 120.4(6) . .
C24 C26 H26 119.8 . .
C29 C26 H26 119.8 . .
C28 C27 C23 119.5(6) . .
C28 C27 H27 120.2 . .
C23 C27 H27 120.2 . .
C27 C28 C29 120.9(6) . .
C27 C28 S5 118.7(5) . .
C29 C28 S5 120.1(5) . .
C26 C29 C28 120.6(6) . .
C26 C29 H29 119.7 . .
C28 C29 H29 119.7 . .
O64 S6 O62 110.2(3) . .
O64 S6 O63 115.9(4) . .
O62 S6 O63 110.7(2) . .
O64 S6 C30 106.9(3) . .
O62 S6 C30 106.3(2) . .
O63 S6 C30 106.1(3) . .
C31 C30 C32 122.0(7) . .
C31 C30 S6 123.5(7) . .
C32 C30 S6 114.5(6) . .
C30 C31 C33 113.4(8) . .
C30 C31 H31 123.3 . .
C33 C31 H31 123.3 . .
C34 C32 C30 129.1(9) . .
C34 C32 H32 115.5 . .
C30 C32 H32 115.5 . .
C33 C33 C34 139.5(10) 2_666 2_666
C33 C33 C31 110.0(8) 2_666 .
C34 C33 C31 110.5(6) 2_666 .
C32 C34 C33 106.0(9) . 2_666
C32 C34 H34 127 . .
C33 C34 H34 127 2_666 .

loop_
_geom_bond_atom_site_label_1
_geom_bond_atom_site_label_2
_geom_bond_distance
_geom_bond_site_symmetry_2
Al1 O25 1.868(2) .
Al1 O5 1.873(2) .
Al1 O3 1.875(2) .
Al1 O19 1.880(3) .
Al1 O28 1.929(3) .
Al1 O10 1.942(2) .
Al1 Al2 2.8980(14) .
Al1 Al3 2.9261(14) .
Al2 O6 1.846(2) .
Al2 O25 1.846(2) .
Al2 O7 1.853(2) .
Al2 O18 1.855(2) .
Al2 O26 1.950(3) .
Al2 O10 2.023(2) .
Al2 Al4 2.8875(14) .
Al2 Al3 2.9163(14) .
Al3 O19 1.857(2) .
Al3 O2 1.857(2) .
Al3 O6 1.859(2) .
Al3 O15 1.863(2) .
Al3 O23 1.910(3) .
Al3 O10 2.035(2) .
Al3 Al9 2.9005(15) .
Al4 O7 1.834(2) .
Al4 O14 1.837(2) .
Al4 O18 1.852(2) .
Al4 O21 1.856(2) .
Al4 O24 1.975(2) .
Al4 O8 2.014(2) .
Al4 Al6 2.9082(14) .
Al4 Al5 2.9186(15) .
Al5 O14 1.846(2) .
Al5 O31 1.856(3) .
Al5 O22 1.862(2) .
Al5 O32 1.867(3) .
Al5 O41 1.929(3) .
Al5 O8 2.034(2) .
Al5 Al8 2.8907(15) .
Al5 Al6 2.9035(14) .
Al6 O4 1.868(2) .
Al6 O9 1.879(2) .
Al6 O21 1.887(2) .
Al6 O32 1.891(3) .
Al6 O27 1.923(3) .
Al6 O8 1.942(2) .
Al7 O3 1.829(3) .
Al7 O1 1.842(2) .
Al7 O40 1.863(2) .
Al7 O38 1.920(3) .
Al7 O37 1.962(2) .
Al7 O12 1.991(2) .
Al7 Al12 2.9706(14) .
Al7 Al13 2.9752(15) .
Al8 O13 1.852(3) .
Al8 O31 1.855(3) .
Al8 O35 1.856(3) .
Al8 O22 1.872(3) .
Al8 O44 1.932(3) .
Al8 O17 2.022(3) .
Al8 Al14 2.9021(15) .
Al8 Al9 2.9263(16) .
Al9 O15 1.844(3) .
Al9 O2 1.848(3) .
Al9 O13 1.850(3) .
Al9 O30 1.860(3) .
Al9 O43 1.919(3) .
Al9 O17 2.042(3) .
Al9 Al14 2.9260(15) .
Al10 O29 1.826(3) .
Al10 O11 1.839(2) .
Al10 O20 1.841(3) 2_557
Al10 O37 1.946(3) .
Al10 O38 1.956(3) .
Al10 O39 1.956(2) .
Al11 O10 1.776(2) .
Al11 O17 1.780(2) .
Al11 O8 1.788(2) .
Al11 O12 1.819(2) .
Al12 O5 1.823(2) .
Al12 O4 1.835(2) .
Al12 O36 1.862(2) 2_557
Al12 O39 1.933(3) .
Al12 O37 1.947(2) .
Al12 O12 1.996(2) .
Al12 Al13 2.9952(15) .
Al13 O16 1.826(3) .
Al13 O9 1.832(3) .
Al13 O45 1.853(3) .
Al13 O39 1.949(2) .
Al13 O38 1.950(3) .
Al13 O12 1.986(3) .
Al14 O1 1.874(3) .
Al14 O30 1.883(3) .
Al14 O35 1.890(3) .
Al14 O16 1.891(3) .
Al14 O34 1.927(3) .
Al14 O17 1.947(2) .
Al15 O40 1.883(2) .
Al15 O36 1.891(2) .
Al15 O20 1.894(3) .
Al15 O11 1.899(3) .
Al15 O42 1.917(3) .
Al15 O33 1.940(3) .
O29 P1 1.510(3) .
O45 P1 1.519(3) .
P1 C2B 1.555(12) .
P1 O46A 1.610(7) .
P1 C2A 1.701(7) .
P1 O46B 1.976(11) .
C1A C2A 1.555(13) .
C1A H1A1 0.98 .
C1A H1A2 0.98 .
C1A H1A3 0.98 .
C2A C3A 1.480(11) .
C2A C4A 1.540(13) .
C3A H3A1 0.98 .
C3A H3A2 0.98 .
C3A H3A3 0.98 .
C4A H4A1 0.98 .
C4A H4A2 0.98 .
C4A H4A3 0.98 .
C1B C2B 1.55(2) .
C1B H1B1 0.98 .
C1B H1B2 0.98 .
C1B H1B3 0.98 .
C2B C3B 1.52(2) .
C2B C4B 1.65(2) .
C3B H3B1 0.98 .
C3B H3B2 0.98 .
C3B H3B3 0.98 .
C4B H4B1 0.98 .
C4B H4B2 0.98 .
C4B H4B3 0.98 .
S1 O49 1.447(3) .
S1 O47 1.458(3) .
S1 O48 1.459(3) .
S1 C7 1.763(3) .
C5 C7 1.369(5) .
C5 C9 1.403(5) .
C5 H5 0.95 .
C6 C8 1.339(5) .
C6 C7 1.424(5) .
C6 H6 0.95 .
C8 C9 1.429(5) 2_656
C8 H8 0.95 .
C9 C9 1.426(6) 2_656
S2 O51 1.441(3) .
S2 O52 1.456(3) .
S2 O54 1.459(3) .
S2 C16 1.754(3) .
O50 S3 1.467(3) .
S3 O55 1.462(3) .
S3 O53 1.466(3) .
S3 C18 1.749(3) .
C10 C19 1.378(5) .
C10 C11 1.411(5) .
C10 H10 0.95 .
C11 C12 1.409(5) .
C11 C15 1.426(5) .
C12 C17 1.410(5) .
C12 C13 1.414(5) .
C13 C14 1.360(5) .
C13 H13 0.95 .
C14 C16 1.408(5) .
C14 H14 0.95 .
C15 C16 1.360(5) .
C15 H15 0.95 .
C17 C18 1.373(5) .
C17 H17 0.95 .
C18 C19 1.411(5) .
C19 H19 0.95 .
S4 O56 1.435(3) .
S4 O57 1.443(4) .
S4 O58 1.484(4) .
S4 C21 1.734(5) .
S5 O59 1.410(6) .
S5 O60 1.480(10) .
S5 O61A 1.537(10) .
S5 O61B 1.590(14) .
S5 C28 1.801(7) .
O61A O61B 1.279(15) .
C20 C21 1.393(7) .
C20 C24 1.421(7) .
C20 H20 0.95 .
C21 C22 1.403(6) .
C22 C25 1.365(7) .
C22 H22 0.95 .
C23 C25 1.384(7) .
C23 C27 1.414(7) .
C23 C24 1.442(7) .
C24 C26 1.346(7) .
C25 H25 0.95 .
C26 C29 1.364(8) .
C26 H26 0.95 .
C27 C28 1.359(9) .
C27 H27 0.95 .
C28 C29 1.401(9) .
C29 H29 0.95 .
S6 O64 1.425(5) .
S6 O62 1.442(4) .
S6 O63 1.459(5) .
S6 C30 1.763(6) .
C30 C31 1.331(10) .
C30 C32 1.468(11) .
C31 C33 1.641(11) .
C31 H31 0.95 .
C32 C34 1.306(10) .
C32 H32 0.95 .
C33 C33 1.316(12) 2_666
C33 C34 1.384(10) 2_666
C34 H34 0.95 .
